data_4134179
loop_
_publ_author_name
'Patel, Harshal D.'
'Tran, Thanh-Huyen'
'Sumby, Christopher J.'
'Pa\<steka, Luk\'a\<s F'
'Fallon, Thomas'

_publ_section_title
;
 Boronate Ester Bullvalenes.
;
_journal_issue 8
_journal_name_full 'Journal of the American Chemical Society'
_journal_page_first 3680
_journal_page_last 3685
_journal_paper_doi 10.1021/jacs.9b12930
_journal_volume 142
_journal_year 2020
_chemical_absolute_configuration unk
_chemical_formula_moiety 'C28 H22'
_chemical_formula_sum 'C28 H22'
_chemical_formula_weight 358.45
_space_group_crystal_system monoclinic
_space_group_IT_number 9
_space_group_name_Hall 'C -2yc'
_space_group_name_H-M_alt 'C 1 c 1'
_atom_sites_solution_hydrogens geom
_atom_sites_solution_primary direct
_audit_creation_date 2019-10-22
_audit_creation_method
;
Olex2 1.2
(compiled 2018.05.29 svn.r3508 for OlexSys, GUI svn.r5506)
;
_cell_angle_alpha 90
_cell_angle_beta 90.884(7)
_cell_angle_gamma 90
_cell_formula_units_Z 4
_cell_length_a 14.6017(10)
_cell_length_b 10.0834(7)
_cell_length_c 13.3292(8)
_cell_measurement_reflns_used 1205
_cell_measurement_temperature 149.9(2)
_cell_measurement_theta_max 26.9590
_cell_measurement_theta_min 3.8900
_cell_volume 1962.3(2)
_computing_cell_refinement 'CrysAlisPro 1.171.38.46 (Rigaku OD, 2015)'
_computing_data_collection 'CrysAlisPro 1.171.38.46 (Rigaku OD, 2015)'
_computing_data_reduction 'CrysAlisPro 1.171.38.46 (Rigaku OD, 2015)'
_computing_molecular_graphics 'Olex2 (Dolomanov et al., 2009)'
_computing_publication_material 'Olex2 (Dolomanov et al., 2009)'
_computing_structure_refinement 'ShelXL (Sheldrick, 2015)'
_computing_structure_solution 'ShelXS (Sheldrick, 2008)'
_diffrn_ambient_environment N~2~
_diffrn_ambient_temperature 149.9(2)
_diffrn_detector 'CCD plate'
_diffrn_detector_area_resol_mean 16.1695
_diffrn_detector_type Eos
_diffrn_measured_fraction_theta_full 0.942
_diffrn_measured_fraction_theta_max 0.805
_diffrn_measurement_details
;
List of Runs (angles in degrees, time in seconds):

  # Type    Start    End  Width  t~exp~   \w     \q     \k     \f   Frames
--------------------------------------------------------------------------
  1  \w    -25.00  61.00   1.00   40.00    --   18.95 -99.00 150.00   86
  2  \w    -92.00  25.00   1.00   40.00    --  -19.50 -19.00-120.00  117
  3  \w    -11.00  40.00   1.00   40.00    --   18.95  77.00 120.00   51
  4  \w    -95.00 -35.00   1.00   40.00    --  -19.50-178.00-150.00   60
;
_diffrn_measurement_device 'four-circle diffractometer'
_diffrn_measurement_device_type 'Xcalibur, Eos'
_diffrn_measurement_method '\w scans'
_diffrn_orient_matrix_type 'CrysAlisPro convention (1999,Acta A55,543-557)'
_diffrn_orient_matrix_UB_11 0.0485386000
_diffrn_orient_matrix_UB_12 -0.0012427000
_diffrn_orient_matrix_UB_13 -0.0012130000
_diffrn_orient_matrix_UB_21 -0.0019896000
_diffrn_orient_matrix_UB_22 -0.0486339000
_diffrn_orient_matrix_UB_23 -0.0384592000
_diffrn_orient_matrix_UB_31 -0.0006782000
_diffrn_orient_matrix_UB_32 0.0507615000
_diffrn_orient_matrix_UB_33 -0.0368036000
_diffrn_radiation_monochromator graphite
_diffrn_radiation_probe x-ray
_diffrn_radiation_type MoK\a
_diffrn_radiation_wavelength 0.71073
_diffrn_reflns_av_R_equivalents 0.0443
_diffrn_reflns_av_unetI/netI 0.0826
_diffrn_reflns_Laue_measured_fraction_full 0.942
_diffrn_reflns_Laue_measured_fraction_max 0.805
_diffrn_reflns_limit_h_max 18
_diffrn_reflns_limit_h_min -19
_diffrn_reflns_limit_k_max 13
_diffrn_reflns_limit_k_min -13
_diffrn_reflns_limit_l_max 17
_diffrn_reflns_limit_l_min -18
_diffrn_reflns_number 6062
_diffrn_reflns_point_group_measured_fraction_full 0.820
_diffrn_reflns_point_group_measured_fraction_max 0.665
_diffrn_reflns_theta_full 25.000
_diffrn_reflns_theta_max 29.306
_diffrn_reflns_theta_min 3.905
_diffrn_source 'fine-focus sealed X-ray tube'
_diffrn_source_type 'Enhance (Mo) X-ray Source'
_exptl_absorpt_coefficient_mu 0.068
_exptl_absorpt_correction_T_max 1.00000
_exptl_absorpt_correction_T_min 0.96474
_exptl_absorpt_correction_type multi-scan
_exptl_absorpt_process_details
;
CrysAlisPro 1.171.38.46 (Rigaku Oxford Diffraction, 2015)
Empirical absorption correction using spherical harmonics,
 implemented in SCALE3 ABSPACK scaling algorithm.
;
_exptl_crystal_colour colourless
_exptl_crystal_density_diffrn 1.213
_exptl_crystal_description block
_exptl_crystal_F_000 760
_exptl_crystal_size_max 0.23
_exptl_crystal_size_mid 0.18
_exptl_crystal_size_min 0.1
_refine_diff_density_max 0.205
_refine_diff_density_min -0.179
_refine_diff_density_rms 0.045
_refine_ls_extinction_method none
_refine_ls_goodness_of_fit_ref 1.017
_refine_ls_hydrogen_treatment constr
_refine_ls_matrix_type full
_refine_ls_number_parameters 253
_refine_ls_number_reflns 3576
_refine_ls_number_restraints 2
_refine_ls_restrained_S_all 1.017
_refine_ls_R_factor_all 0.0885
_refine_ls_R_factor_gt 0.0554
_refine_ls_shift/su_max 0.000
_refine_ls_shift/su_mean 0.000
_refine_ls_structure_factor_coef Fsqd
_refine_ls_weighting_details 'w=1/[\s^2^(Fo^2^)+(0.0370P)^2^] where P=(Fo^2^+2Fc^2^)/3'
_refine_ls_weighting_scheme calc
_refine_ls_wR_factor_gt 0.0967
_refine_ls_wR_factor_ref 0.1102
_reflns_Friedel_coverage 0.652
_reflns_Friedel_fraction_full 0.698
_reflns_Friedel_fraction_max 0.526
_reflns_number_gt 2588
_reflns_number_total 3576
_reflns_threshold_expression 'I > 2\s(I)'
_cod_data_source_file ja9b12930_si_002.cif
_cod_data_source_block hp406r
_cod_depositor_comments 'Adding full bibliography for 4134168--4134181.cif.'
_cod_database_code 4134179
_shelx_shelxl_version_number 2014/7
_chemical_oxdiff_formula C28H22
_chemical_oxdiff_usercomment 'colourless block 0.23 x 0.18 x 0.10'
_shelx_space_group_comment
;
The symmetry employed for this shelxl refinement is uniquely defined
by the following loop, which should always be used as a source of
symmetry information in preference to the above space-group names.
They are only intended as comments.
;
_shelx_estimated_absorpt_t_max 0.993
_shelx_estimated_absorpt_t_min 0.984
_reflns_odcompleteness_completeness 92.98
_reflns_odcompleteness_iscentric 1
_reflns_odcompleteness_theta 26.32
_olex2_refinement_description
;
1. Fixed Uiso
 At 1.2 times of:
  All C(H) groups
2.a Ternary CH refined with riding coordinates:
 C1(H1), C4(H4), C5(H5), C10(H10)
2.b Aromatic/amide H refined with riding coordinates:
 C3(H3), C6(H6), C9(H9), C12(H12), C13(H13), C14(H14), C15(H15), C16(H16),
 C22(H22), C23(H23), C24(H24), C25(H25), C26(H26), C32(H32), C33(H33), C34(H34),
  C35(H35), C36(H36)
;
_olex2_submission_special_instructions 'No special instructions were received'
_oxdiff_exptl_absorpt_empirical_details
;
Empirical correction (ABSPACK) includes:
- Absorption correction using spherical harmonics
- Frame scaling
;
_oxdiff_exptl_absorpt_empirical_full_max 1.080
_oxdiff_exptl_absorpt_empirical_full_min 0.906

loop_
_space_group_symop_operation_xyz
'x, y, z'
'x, -y, z+1/2'
'x+1/2, y+1/2, z'
'x+1/2, -y+1/2, z+1/2'

loop_
_atom_site_label
_atom_site_type_symbol
_atom_site_fract_x
_atom_site_fract_y
_atom_site_fract_z
_atom_site_U_iso_or_equiv
_atom_site_adp_type
_atom_site_occupancy
_atom_site_site_symmetry_order
_atom_site_calc_flag
_atom_site_refinement_flags_posn
_atom_site_refinement_flags_adp
_atom_site_refinement_flags_occupancy
_atom_site_disorder_assembly
_atom_site_disorder_group
C1 C -1.0504(3) -0.2621(4) -0.1270(3) 0.0231(9) Uani 1 1 d . . . . .
H1 H -1.0494 -0.3155 -0.0638 0.028 Uiso 1 1 calc R . . . .
C2 C -1.1366(3) -0.1774(4) -0.1266(3) 0.0230(9) Uani 1 1 d . . . . .
C3 C -1.1561(3) -0.0935(4) -0.2021(3) 0.0272(9) Uani 1 1 d . . . . .
H3 H -1.2103 -0.0425 -0.1954 0.033 Uiso 1 1 calc R . . . .
C4 C -1.1040(3) -0.0712(4) -0.2934(3) 0.0266(9) Uani 1 1 d . . . . .
H4 H -1.1326 -0.0050 -0.3402 0.032 Uiso 1 1 calc R . . . .
C5 C -1.0521(3) -0.1819(4) -0.3466(3) 0.0275(9) Uani 1 1 d . . . . .
H5 H -1.0532 -0.1742 -0.4214 0.033 Uiso 1 1 calc R . . . .
C6 C -1.0522(3) -0.3181(4) -0.3105(3) 0.0260(9) Uani 1 1 d . . . . .
H6 H -1.0520 -0.3856 -0.3602 0.031 Uiso 1 1 calc R . . . .
C7 C -1.0525(3) -0.3589(4) -0.2146(3) 0.0235(9) Uani 1 1 d . . . . .
C8 C -0.9633(3) -0.1760(4) -0.1269(3) 0.0236(9) Uani 1 1 d . . . . .
C9 C -0.9450(3) -0.0939(4) -0.2014(3) 0.0269(9) Uani 1 1 d . . . . .
H9 H -0.8900 -0.0441 -0.1945 0.032 Uiso 1 1 calc R . . . .
C10 C -0.9991(3) -0.0701(4) -0.2934(3) 0.0284(10) Uani 1 1 d . . . . .
H10 H -0.9718 -0.0033 -0.3397 0.034 Uiso 1 1 calc R . . . .
C11 C -1.1995(3) -0.1922(4) -0.0402(3) 0.0239(9) Uani 1 1 d . . . . .
C12 C -1.1671(3) -0.2193(4) 0.0562(3) 0.0274(9) Uani 1 1 d . . . . .
H12 H -1.1033 -0.2322 0.0675 0.033 Uiso 1 1 calc R . . . .
C13 C -1.2263(3) -0.2281(4) 0.1362(3) 0.0317(10) Uani 1 1 d . . . . .
H13 H -1.2027 -0.2465 0.2015 0.038 Uiso 1 1 calc R . . . .
C14 C -1.3198(3) -0.2100(4) 0.1215(3) 0.0341(11) Uani 1 1 d . . . . .
H14 H -1.3603 -0.2143 0.1765 0.041 Uiso 1 1 calc R . . . .
C15 C -1.3531(3) -0.1855(4) 0.0255(3) 0.0336(10) Uani 1 1 d . . . . .
H15 H -1.4170 -0.1742 0.0144 0.040 Uiso 1 1 calc R . . . .
C16 C -1.2940(3) -0.1774(4) -0.0546(3) 0.0308(10) Uani 1 1 d . . . . .
H16 H -1.3180 -0.1616 -0.1202 0.037 Uiso 1 1 calc R . . . .
C21 C -1.0550(3) -0.5023(4) -0.1900(3) 0.0254(9) Uani 1 1 d . . . . .
C22 C -0.9992(3) -0.5928(4) -0.2386(3) 0.0295(10) Uani 1 1 d . . . . .
H22 H -0.9582 -0.5620 -0.2881 0.035 Uiso 1 1 calc R . . . .
C23 C -1.0021(3) -0.7271(4) -0.2163(3) 0.0325(10) Uani 1 1 d . . . . .
H23 H -0.9633 -0.7872 -0.2505 0.039 Uiso 1 1 calc R . . . .
C24 C -1.0610(3) -0.7732(4) -0.1450(3) 0.0335(11) Uani 1 1 d . . . . .
H24 H -1.0623 -0.8650 -0.1289 0.040 Uiso 1 1 calc R . . . .
C25 C -1.1184(3) -0.6859(4) -0.0966(3) 0.0315(10) Uani 1 1 d . . . . .
H25 H -1.1604 -0.7181 -0.0487 0.038 Uiso 1 1 calc R . . . .
C26 C -1.1147(3) -0.5517(4) -0.1176(3) 0.0303(10) Uani 1 1 d . . . . .
H26 H -1.1532 -0.4922 -0.0825 0.036 Uiso 1 1 calc R . . . .
C31 C -0.9008(3) -0.1875(4) -0.0381(3) 0.0250(9) Uani 1 1 d . . . . .
C32 C -0.8789(3) -0.3101(4) 0.0037(3) 0.0282(9) Uani 1 1 d . . . . .
H32 H -0.9056 -0.3882 -0.0239 0.034 Uiso 1 1 calc R . . . .
C33 C -0.8186(3) -0.3204(4) 0.0852(3) 0.0324(10) Uani 1 1 d . . . . .
H33 H -0.8031 -0.4051 0.1117 0.039 Uiso 1 1 calc R . . . .
C34 C -0.7814(3) -0.2067(4) 0.1274(3) 0.0329(10) Uani 1 1 d . . . . .
H34 H -0.7414 -0.2132 0.1841 0.040 Uiso 1 1 calc R . . . .
C35 C -0.8022(3) -0.0840(4) 0.0873(3) 0.0335(11) Uani 1 1 d . . . . .
H35 H -0.7761 -0.0062 0.1160 0.040 Uiso 1 1 calc R . . . .
C36 C -0.8612(3) -0.0744(4) 0.0048(3) 0.0296(10) Uani 1 1 d . . . . .
H36 H -0.8749 0.0103 -0.0228 0.036 Uiso 1 1 calc R . . . .

loop_
_atom_site_aniso_label
_atom_site_aniso_U_11
_atom_site_aniso_U_22
_atom_site_aniso_U_33
_atom_site_aniso_U_23
_atom_site_aniso_U_13
_atom_site_aniso_U_12
C1 0.0166(19) 0.026(2) 0.027(2) 0.0037(17) 0.0010(17) -0.0003(18)
C2 0.020(2) 0.022(2) 0.027(2) -0.0017(18) 0.0009(18) -0.0001(18)
C3 0.023(2) 0.027(2) 0.032(2) -0.0036(19) -0.0021(19) 0.0045(18)
C4 0.025(2) 0.027(2) 0.028(2) 0.0039(18) -0.0009(18) 0.0029(19)
C5 0.027(2) 0.031(2) 0.024(2) 0.0005(18) 0.0007(18) 0.0010(19)
C6 0.020(2) 0.031(2) 0.027(2) -0.0054(18) 0.0035(18) -0.0003(19)
C7 0.0132(19) 0.029(2) 0.028(2) -0.0002(18) 0.0037(17) 0.0024(17)
C8 0.018(2) 0.023(2) 0.030(2) -0.0036(18) 0.0039(18) 0.0015(17)
C9 0.024(2) 0.024(2) 0.033(2) -0.0038(19) 0.0030(19) -0.0026(18)
C10 0.030(2) 0.026(2) 0.029(2) 0.0040(18) 0.0031(19) -0.001(2)
C11 0.021(2) 0.022(2) 0.029(2) -0.0061(17) 0.0026(18) -0.0024(17)
C12 0.023(2) 0.030(2) 0.029(2) -0.0074(19) 0.004(2) -0.0026(18)
C13 0.031(3) 0.036(3) 0.028(2) -0.0029(19) 0.000(2) -0.004(2)
C14 0.031(3) 0.034(3) 0.038(2) -0.003(2) 0.014(2) -0.007(2)
C15 0.018(2) 0.040(2) 0.044(3) -0.003(2) 0.008(2) 0.001(2)
C16 0.026(2) 0.033(2) 0.033(2) 0.001(2) 0.000(2) 0.002(2)
C21 0.019(2) 0.030(2) 0.027(2) -0.0011(19) -0.0032(18) 0.0003(19)
C22 0.020(2) 0.035(2) 0.033(2) -0.001(2) 0.0046(19) 0.004(2)
C23 0.033(3) 0.029(2) 0.035(2) -0.007(2) -0.002(2) 0.006(2)
C24 0.043(3) 0.023(2) 0.034(2) 0.001(2) -0.008(2) -0.003(2)
C25 0.030(2) 0.036(3) 0.029(2) 0.0052(19) 0.003(2) -0.006(2)
C26 0.028(2) 0.032(2) 0.031(2) -0.0048(19) 0.003(2) 0.003(2)
C31 0.0143(19) 0.030(2) 0.031(2) -0.0030(19) 0.0061(17) -0.0001(18)
C32 0.019(2) 0.028(2) 0.037(2) -0.0015(19) 0.0011(19) -0.0027(18)
C33 0.025(2) 0.036(3) 0.036(2) 0.007(2) 0.001(2) 0.002(2)
C34 0.018(2) 0.049(3) 0.032(2) -0.002(2) -0.0011(19) -0.003(2)
C35 0.024(2) 0.038(3) 0.038(2) -0.010(2) -0.001(2) -0.003(2)
C36 0.023(2) 0.029(2) 0.036(2) -0.003(2) 0.0039(19) 0.0024(19)

loop_
_atom_type_symbol
_atom_type_description
_atom_type_scat_dispersion_real
_atom_type_scat_dispersion_imag
_atom_type_scat_source
C C 0.0033 0.0016 'International Tables Vol C Tables 4.2.6.8 and 6.1.1.4'
H H 0.0000 0.0000 'International Tables Vol C Tables 4.2.6.8 and 6.1.1.4'

loop_
_geom_angle_atom_site_label_1
_geom_angle_atom_site_label_2
_geom_angle_atom_site_label_3
_geom_angle
_geom_angle_site_symmetry_1
_geom_angle_site_symmetry_3
_geom_angle_publ_flag
C2 C1 C7 110.9(3) . . ?
C2 C1 C8 111.5(3) . . ?
C7 C1 C8 111.7(3) . . ?
C3 C2 C1 121.2(3) . . ?
C3 C2 C11 121.0(4) . . ?
C11 C2 C1 117.8(3) . . ?
C2 C3 C4 127.9(4) . . ?
C3 C4 C5 122.7(3) . . ?
C3 C4 C10 122.2(3) . . ?
C5 C4 C10 60.2(3) . . ?
C4 C5 C10 60.0(2) . . ?
C6 C5 C4 122.2(3) . . ?
C6 C5 C10 122.9(3) . . ?
C7 C6 C5 127.2(4) . . ?
C6 C7 C1 122.3(3) . . ?
C6 C7 C21 120.7(3) . . ?
C21 C7 C1 117.1(3) . . ?
C9 C8 C1 121.9(3) . . ?
C9 C8 C31 121.2(4) . . ?
C31 C8 C1 117.0(3) . . ?
C8 C9 C10 128.1(4) . . ?
C4 C10 C5 59.8(3) . . ?
C9 C10 C4 121.6(3) . . ?
C9 C10 C5 121.8(3) . . ?
C12 C11 C2 121.9(4) . . ?
C12 C11 C16 118.0(4) . . ?
C16 C11 C2 120.1(3) . . ?
C13 C12 C11 121.1(4) . . ?
C12 C13 C14 120.5(4) . . ?
C15 C14 C13 118.9(4) . . ?
C14 C15 C16 120.6(4) . . ?
C15 C16 C11 120.9(3) . . ?
C22 C21 C7 121.3(4) . . ?
C22 C21 C26 117.6(4) . . ?
C26 C21 C7 121.1(4) . . ?
C23 C22 C21 121.4(4) . . ?
C24 C23 C22 120.0(4) . . ?
C23 C24 C25 119.9(4) . . ?
C24 C25 C26 120.2(4) . . ?
C25 C26 C21 120.9(4) . . ?
C32 C31 C8 121.5(3) . . ?
C32 C31 C36 118.1(3) . . ?
C36 C31 C8 120.4(3) . . ?
C31 C32 C33 121.2(4) . . ?
C34 C33 C32 119.6(4) . . ?
C35 C34 C33 120.2(4) . . ?
C34 C35 C36 119.9(4) . . ?
C35 C36 C31 121.0(4) . . ?

loop_
_geom_bond_atom_site_label_1
_geom_bond_atom_site_label_2
_geom_bond_distance
_geom_bond_site_symmetry_2
_geom_bond_publ_flag
C1 C2 1.520(5) . ?
C1 C7 1.522(5) . ?
C1 C8 1.541(5) . ?
C2 C3 1.342(5) . ?
C2 C11 1.492(5) . ?
C3 C4 1.463(5) . ?
C4 C5 1.530(5) . ?
C4 C10 1.532(5) . ?
C5 C6 1.455(5) . ?
C5 C10 1.536(5) . ?
C6 C7 1.342(5) . ?
C7 C21 1.483(5) . ?
C8 C9 1.324(5) . ?
C8 C31 1.488(5) . ?
C9 C10 1.467(5) . ?
C11 C12 1.390(5) . ?
C11 C16 1.398(5) . ?
C12 C13 1.385(6) . ?
C13 C14 1.389(6) . ?
C14 C15 1.384(6) . ?
C15 C16 1.385(5) . ?
C21 C22 1.390(5) . ?
C21 C26 1.402(5) . ?
C22 C23 1.387(5) . ?
C23 C24 1.373(6) . ?
C24 C25 1.382(6) . ?
C25 C26 1.383(6) . ?
C31 C32 1.391(5) . ?
C31 C36 1.396(5) . ?
C32 C33 1.391(5) . ?
C33 C34 1.384(5) . ?
C34 C35 1.380(6) . ?
C35 C36 1.391(5) . ?
